data_7116133
loop_
_publ_author_name
'Matthew D. Jones'
'Stuart L. Hancock'
'Paul McKeown'
'Pascal M. Schafer'
'Antoine Buchard'
'Lynne H. Thomas'
'Mary F. Mahon'
'John P. Lowe'

_publ_section_title
;
 Zirconium complexes of bipyrrolidine derived salan ligands for the
 isoselective polymerisation of rac-lactide
;
_journal_name_full Chem.Commun.
_journal_page_first 15967
_journal_paper_doi 10.1039/C4cc07871C
_journal_volume 50
_journal_year 2014
_chemical_formula_sum 'C32 H48 N2 O4 Zr'
_chemical_formula_weight 615.94
_chemical_name_systematic
;
 ?
;
_space_group_IT_number 14
_symmetry_cell_setting monoclinic
_symmetry_space_group_name_Hall '-P 2ybc'
_symmetry_space_group_name_H-M 'P 1 21/c 1'
_atom_sites_solution_hydrogens geom
_audit_creation_date 2014-09-30T17:10:35-00:00
_audit_creation_method 'WinGX routine CIF_UPDATE'
_cell_angle_alpha 90
_cell_angle_beta 101.392(4)
_cell_angle_gamma 90
_cell_formula_units_Z 4
_cell_length_a 14.1370(6)
_cell_length_b 13.4859(5)
_cell_length_c 16.7232(7)
_cell_measurement_temperature 150(2)
_cell_volume 3125.5(2)
_computing_cell_refinement
;
CrysAlisPro, Agilent Technologies,
Version 1.171.37.33 (release 27-03-2014 CrysAlis171 .NET)
(compiled Mar 27 2014,17:12:48)
;
_computing_data_collection
;
CrysAlisPro, Agilent Technologies,
Version 1.171.37.33 (release 27-03-2014 CrysAlis171 .NET)
(compiled Mar 27 2014,17:12:48)
;
_computing_data_reduction
;
CrysAlisPro, Agilent Technologies,
Version 1.171.37.33 (release 27-03-2014 CrysAlis171 .NET)
(compiled Mar 27 2014,17:12:48)
;
_computing_structure_refinement 'SHELXL-2013 (Sheldrick, 2013)'
_diffrn_ambient_temperature 150(2)
_diffrn_detector 'CCD plate'
_diffrn_detector_area_resol_mean 8.1150
_diffrn_detector_type EosS2
_diffrn_measured_fraction_theta_full 0.997
_diffrn_measured_fraction_theta_max 0.976
_diffrn_measurement_device 'four-circle diffractometer'
_diffrn_measurement_device_type 'SuperNova, Dual, Cu at zero, EosS2'
_diffrn_radiation_monochromator mirror
_diffrn_radiation_probe x-ray
_diffrn_radiation_type 'Cu K\a'
_diffrn_radiation_wavelength 1.54184
_diffrn_reflns_av_R_equivalents 0.0763
_diffrn_reflns_Laue_measured_fraction_full 0.997
_diffrn_reflns_Laue_measured_fraction_max 0.976
_diffrn_reflns_limit_h_max 12
_diffrn_reflns_limit_h_min -17
_diffrn_reflns_limit_k_max 16
_diffrn_reflns_limit_k_min -15
_diffrn_reflns_limit_l_max 20
_diffrn_reflns_limit_l_min -19
_diffrn_reflns_number 13198
_diffrn_reflns_point_group_measured_fraction_full 0.997
_diffrn_reflns_point_group_measured_fraction_max 0.976
_diffrn_reflns_theta_full 67.684
_diffrn_reflns_theta_max 71.752
_diffrn_reflns_theta_min 4.575
_diffrn_source 'sealed X-ray tube'
_diffrn_source_type 'SuperNova (Cu) X-ray Source'
_exptl_absorpt_coefficient_mu 3.170
_exptl_absorpt_correction_T_max 1.00000
_exptl_absorpt_correction_T_min 0.64937
_exptl_absorpt_correction_type multi-scan
_exptl_absorpt_process_details
;
CrysAlisPro, Agilent Technologies,
Version 1.171.37.33 (release 27-03-2014 CrysAlis171 .NET)
(compiled Mar 27 2014,17:12:48)
Empirical absorption correction using spherical harmonics,
 implemented in SCALE3 ABSPACK scaling algorithm.
Empirical absorption correction using spherical harmonics,
 implemented in SCALE3 ABSPACK scaling algorithm.
;
_exptl_crystal_colour 'clear light colourless'
_exptl_crystal_density_diffrn 1.309
_exptl_crystal_description needle
_exptl_crystal_F_000 1304
_exptl_crystal_size_max 0.3
_exptl_crystal_size_mid 0.1
_exptl_crystal_size_min 0.05
_refine_diff_density_max 2.061
_refine_diff_density_min -1.699
_refine_diff_density_rms 0.175
_refine_ls_extinction_method none
_refine_ls_goodness_of_fit_ref 1.03
_refine_ls_hydrogen_treatment constr
_refine_ls_matrix_type full
_refine_ls_number_parameters 420
_refine_ls_number_reflns 5987
_refine_ls_number_restraints 30
_refine_ls_restrained_S_all 1.034
_refine_ls_R_factor_all 0.0982
_refine_ls_R_factor_gt 0.0845
_refine_ls_shift/su_max 0
_refine_ls_shift/su_mean 0
_refine_ls_structure_factor_coef Fsqd
_refine_ls_weighting_details 'w=1/[\s^2^(Fo^2^)+(0.1599P)^2^+2.7233P] where P=(Fo^2^+2Fc^2^)/3'
_refine_ls_weighting_scheme calc
_refine_ls_wR_factor_ref 0.2368
_reflns_number_gt 4878
_reflns_number_total 5987
_reflns_threshold_expression 'I > 2\s(I)'
_cod_data_source_file c4cc07871c2.cif
_cod_data_source_block Zr(3)(OiPr)2
_cod_original_sg_symbol_H-M 'P 21/c'
_cod_database_code 7116133
_shelx_space_group_comment
;
The symmetry employed for this shelxl refinement is uniquely defined
by the following loop, which should always be used as a source of
symmetry information in preference to the above space-group names.
They are only intended as comments.
;

loop_
_space_group_symop_operation_xyz
'x, y, z'
'-x, y+1/2, -z+1/2'
'-x, -y, -z'
'x, -y-1/2, z-1/2'

loop_
_atom_site_label
_atom_site_fract_x
_atom_site_fract_y
_atom_site_fract_z
_atom_site_U_iso_or_equiv
_atom_site_adp_type
_atom_site_calc_flag
_atom_site_occupancy
_atom_site_disorder_assembly
_atom_site_disorder_group
_atom_site_type_symbol
Zr1 0.72041(3) 0.15470(3) 0.39124(3) 0.0220(2) Uani d 1 . . Zr
O1 0.7050(3) 0.0261(4) 0.4386(3) 0.0466(13) Uani d 1 . . O
N1 0.7154(3) 0.3112(3) 0.3167(2) 0.0169(8) Uani d 1 . . N
O2 0.8362(3) 0.1240(3) 0.3459(3) 0.0349(10) Uani d 1 . . O
N2 0.6252(3) 0.1205(3) 0.2587(3) 0.0226(9) Uani d 1 . . N
O3 0.7871(3) 0.2423(3) 0.4822(2) 0.0285(9) Uani d 1 . . O
O4 0.5840(2) 0.2053(3) 0.4054(2) 0.0235(8) Uani d 1 . . O
C1 0.6803(9) -0.0499(9) 0.4882(8) 0.032(3) Uani d 0.519(14) A 1 C
H1 0.7155 -0.0393 0.5455 0.038 Uiso calc 0.519(14) A 1 H
C2 0.5736(10) -0.0462(12) 0.4858(10) 0.049(4) Uani d 0.519(14) A 1 C
H2A 0.5551 0.0215 0.4974 0.073 Uiso calc 0.519(14) A 1 H
H2B 0.5574 -0.0915 0.5269 0.073 Uiso calc 0.519(14) A 1 H
H2C 0.5388 -0.0661 0.4316 0.073 Uiso calc 0.519(14) A 1 H
C3 0.7138(18) -0.1433(14) 0.4571(16) 0.079(8) Uani d 0.519(14) A 1 C
H3A 0.6922 -0.1462 0.3978 0.119 Uiso calc 0.519(14) A 1 H
H3B 0.687 -0.1996 0.4822 0.119 Uiso calc 0.519(14) A 1 H
H3C 0.7844 -0.146 0.4708 0.119 Uiso calc 0.519(14) A 1 H
C1A 0.7174(14) -0.0757(12) 0.4520(10) 0.049(5) Uani d 0.481(14) A 2 C
H1A 0.7746 -0.0957 0.4289 0.059 Uiso calc 0.481(14) A 2 H
C2A 0.7459(16) -0.0852(13) 0.5413(10) 0.063(6) Uani d 0.481(14) A 2 C
H2D 0.8081 -0.0521 0.56 0.095 Uiso calc 0.481(14) A 2 H
H2E 0.7518 -0.1555 0.5561 0.095 Uiso calc 0.481(14) A 2 H
H2F 0.6969 -0.0542 0.5671 0.095 Uiso calc 0.481(14) A 2 H
C3A 0.6372(15) -0.1391(12) 0.4138(11) 0.052(4) Uani d 0.481(14) A 2 C
H3D 0.596 -0.1533 0.4532 0.077 Uiso calc 0.481(14) A 2 H
H3E 0.6626 -0.2013 0.3964 0.077 Uiso calc 0.481(14) A 2 H
H3F 0.5993 -0.1051 0.3663 0.077 Uiso calc 0.481(14) A 2 H
C4 0.9135(9) 0.0894(9) 0.3158(10) 0.042(3) Uani d 0.595(17) B 1 C
H4 0.8991 0.1 0.2554 0.051 Uiso calc 0.595(17) B 1 H
C5 1.0005(10) 0.1464(11) 0.3500(17) 0.088(8) Uani d 0.595(17) B 1 C
H5A 0.9882 0.2172 0.3392 0.133 Uiso calc 0.595(17) B 1 H
H5B 1.0538 0.1249 0.3245 0.133 Uiso calc 0.595(17) B 1 H
H5C 1.0177 0.1353 0.409 0.133 Uiso calc 0.595(17) B 1 H
C6 0.9313(13) -0.0192(12) 0.3311(17) 0.088(6) Uani d 0.595(17) B 1 C
H6A 0.9417 -0.0322 0.3898 0.132 Uiso calc 0.595(17) B 1 H
H6B 0.9886 -0.0393 0.3104 0.132 Uiso calc 0.595(17) B 1 H
H6C 0.8753 -0.057 0.3031 0.132 Uiso calc 0.595(17) B 1 H
C4A 0.933(2) 0.084(3) 0.364(2) 0.078(8) Uani d 0.405(17) B 2 C
H4A 0.9623 0.1484 0.3518 0.094 Uiso calc 0.405(17) B 2 H
C5A 0.9853(16) 0.080(2) 0.4398(15) 0.080(8) Uani d 0.405(17) B 2 C
H5D 0.9657 0.0225 0.4682 0.12 Uiso calc 0.405(17) B 2 H
H5E 0.9746 0.1408 0.4691 0.12 Uiso calc 0.405(17) B 2 H
H5F 1.0539 0.0747 0.4378 0.12 Uiso calc 0.405(17) B 2 H
C6A 0.955(2) 0.040(3) 0.2969(18) 0.092(10) Uani d 0.405(17) B 2 C
H6D 1.0191 0.01 0.3111 0.138 Uiso calc 0.405(17) B 2 H
H6E 0.9542 0.0897 0.2541 0.138 Uiso calc 0.405(17) B 2 H
H6F 0.907 -0.0115 0.2772 0.138 Uiso calc 0.405(17) B 2 H
C7 0.8181(4) 0.3357(4) 0.4948(3) 0.0233(11) Uani d 1 . . C
C8 0.8949(4) 0.3565(5) 0.5594(4) 0.0327(14) Uani d 1 . . C
C9 0.9226(4) 0.4543(5) 0.5755(4) 0.0345(14) Uani d 1 . . C
H9 0.9732 0.4682 0.6207 0.041 Uiso calc 1 . . H
C10 0.8793(4) 0.5327(5) 0.5282(4) 0.0325(13) Uani d 1 . . C
C11 0.8051(4) 0.5105(5) 0.4610(3) 0.0289(12) Uani d 1 . . C
H11 0.7753 0.5627 0.4269 0.035 Uiso calc 1 . . H
C12 0.7750(4) 0.4134(4) 0.4441(3) 0.0221(10) Uani d 1 . . C
C13 0.9457(4) 0.2722(6) 0.6088(4) 0.0429(17) Uani d 1 . . C
H13A 0.9741 0.2282 0.5733 0.064 Uiso calc 1 . . H
H13B 0.8993 0.2349 0.6335 0.064 Uiso calc 1 . . H
H13C 0.9967 0.2985 0.6519 0.064 Uiso calc 1 . . H
C14 0.9089(6) 0.6384(6) 0.5483(5) 0.0483(19) Uani d 1 . . C
H14A 0.8859 0.6591 0.5973 0.072 Uiso calc 1 . . H
H14B 0.8808 0.6814 0.5026 0.072 Uiso calc 1 . . H
H14C 0.9794 0.6435 0.5583 0.072 Uiso calc 1 . . H
C15 0.6937(4) 0.3924(4) 0.3729(3) 0.0213(10) Uani d 1 . . C
H15A 0.6784 0.4541 0.3408 0.026 Uiso calc 1 . . H
H15B 0.6357 0.3735 0.3942 0.026 Uiso calc 1 . . H
C16 0.8020(4) 0.3418(4) 0.2823(3) 0.0213(11) Uani d 1 . . C
H16A 0.8333 0.2829 0.2635 0.026 Uiso calc 1 . . H
H16B 0.8497 0.3765 0.3243 0.026 Uiso calc 1 . . H
C17 0.7644(4) 0.4111(5) 0.2106(4) 0.0333(13) Uani d 1 . . C
H17A 0.7963 0.3963 0.1643 0.04 Uiso calc 1 . . H
H17B 0.7774 0.4811 0.227 0.04 Uiso calc 1 . . H
C18 0.6551(4) 0.3925(4) 0.1863(3) 0.0267(11) Uani d 1 . . C
H18A 0.6372 0.3715 0.1286 0.032 Uiso calc 1 . . H
H18B 0.6186 0.4533 0.1939 0.032 Uiso calc 1 . . H
C19 0.6341(3) 0.3083(4) 0.2443(3) 0.0185(10) Uani d 1 . . C
H19 0.573 0.3248 0.2629 0.022 Uiso calc 1 . . H
C20 0.6212(4) 0.2076(4) 0.2009(3) 0.0228(10) Uani d 1 . . C
H20 0.555 0.2076 0.166 0.027 Uiso calc 1 . . H
C21 0.6910(4) 0.1786(5) 0.1451(3) 0.0299(12) Uani d 1 . . C
H21A 0.6755 0.214 0.0923 0.036 Uiso calc 1 . . H
H21B 0.7587 0.1925 0.1715 0.036 Uiso calc 1 . . H
C22 0.6731(5) 0.0673(5) 0.1340(4) 0.0328(13) Uani d 1 . . C
H22A 0.6112 0.0536 0.0962 0.039 Uiso calc 1 . . H
H22B 0.7262 0.0343 0.1134 0.039 Uiso calc 1 . . H
C23 0.6700(5) 0.0346(4) 0.2200(4) 0.0324(13) Uani d 1 . . C
H23A 0.7359 0.0205 0.2509 0.039 Uiso calc 1 . . H
H23B 0.6303 -0.026 0.2193 0.039 Uiso calc 1 . . H
C24 0.5254(4) 0.0878(4) 0.2659(4) 0.0279(12) Uani d 1 . . C
H24A 0.4925 0.062 0.2122 0.033 Uiso calc 1 . . H
H24B 0.532 0.0318 0.3049 0.033 Uiso calc 1 . . H
C25 0.4611(4) 0.1641(4) 0.2928(3) 0.0229(11) Uani d 1 . . C
C26 0.3668(4) 0.1754(5) 0.2513(4) 0.0311(12) Uani d 1 . . C
H26 0.3452 0.1395 0.2022 0.037 Uiso calc 1 . . H
C27 0.3030(4) 0.2381(5) 0.2799(4) 0.0358(14) Uani d 1 . . C
C28 0.3362(4) 0.2894(5) 0.3510(4) 0.0324(13) Uani d 1 . . C
H28 0.2929 0.3319 0.3715 0.039 Uiso calc 1 . . H
C29 0.4307(4) 0.2812(4) 0.3941(3) 0.0235(11) Uani d 1 . . C
C30 0.4948(3) 0.2167(4) 0.3653(3) 0.0195(10) Uani d 1 . . C
C31 0.1999(5) 0.2473(8) 0.2339(5) 0.059(2) Uani d 1 . . C
H31A 0.1671 0.2997 0.2585 0.089 Uiso calc 1 . . H
H31B 0.1663 0.1842 0.2365 0.089 Uiso calc 1 . . H
H31C 0.1995 0.2639 0.1768 0.089 Uiso calc 1 . . H
C32 0.4649(4) 0.3383(5) 0.4722(4) 0.0310(13) Uani d 1 . . C
H32A 0.4988 0.2933 0.5143 0.047 Uiso calc 1 . . H
H32B 0.4093 0.3675 0.4904 0.047 Uiso calc 1 . . H
H32C 0.5089 0.3912 0.4625 0.047 Uiso calc 1 . . H

loop_
_atom_site_aniso_label
_atom_site_aniso_U_11
_atom_site_aniso_U_22
_atom_site_aniso_U_33
_atom_site_aniso_U_12
_atom_site_aniso_U_13
_atom_site_aniso_U_23
Zr1 0.0230(3) 0.0192(3) 0.0264(3) 0.00214(14) 0.01159(19) 0.01027(15)
O1 0.044(3) 0.031(3) 0.069(3) 0.0094(19) 0.023(2) 0.028(2)
N1 0.022(2) 0.015(2) 0.0163(19) 0.0000(15) 0.0101(15) 0.0101(15)
O2 0.035(2) 0.028(2) 0.047(3) 0.0086(18) 0.0209(19) 0.0103(19)
N2 0.032(2) 0.022(2) 0.019(2) -0.0008(18) 0.0154(17) 0.0021(17)
O3 0.0281(18) 0.030(2) 0.028(2) 0.0047(16) 0.0091(15) 0.0144(16)
O4 0.0197(16) 0.031(2) 0.0228(18) 0.0007(14) 0.0121(14) 0.0056(15)
C1 0.040(6) 0.027(6) 0.039(7) 0.006(5) 0.035(5) 0.012(5)
C2 0.048(8) 0.049(9) 0.055(9) -0.012(6) 0.022(6) 0.021(7)
C3 0.115(19) 0.037(12) 0.11(2) 0.018(10) 0.081(17) 0.019(10)
C1A 0.080(12) 0.022(8) 0.046(9) -0.012(7) 0.013(9) 0.011(7)
C2A 0.101(12) 0.037(8) 0.043(8) -0.013(8) -0.007(8) 0.031(7)
C3A 0.073(12) 0.031(8) 0.051(10) -0.006(7) 0.012(8) 0.005(7)
C4 0.040(6) 0.039(7) 0.055(9) 0.011(5) 0.027(6) 0.004(6)
C5 0.031(7) 0.043(9) 0.19(2) -0.010(5) 0.013(10) 0.014(10)
C6 0.062(9) 0.030(7) 0.164(16) 0.015(6) 0.004(10) -0.008(9)
C4A 0.068(10) 0.091(12) 0.077(11) 0.030(8) 0.016(8) -0.002(9)
C5A 0.047(10) 0.112(17) 0.069(12) 0.044(11) -0.018(9) -0.020(11)
C6A 0.075(14) 0.129(19) 0.075(14) 0.045(14) 0.024(11) -0.007(14)
C7 0.025(3) 0.028(3) 0.022(3) -0.0009(19) 0.016(2) 0.008(2)
C8 0.026(3) 0.048(4) 0.027(3) 0.002(2) 0.013(2) 0.007(2)
C9 0.020(2) 0.056(4) 0.031(3) -0.008(2) 0.012(2) -0.007(3)
C10 0.033(3) 0.041(4) 0.028(3) -0.010(2) 0.017(2) -0.009(3)
C11 0.035(3) 0.031(3) 0.027(3) -0.004(2) 0.021(2) -0.002(2)
C12 0.024(2) 0.028(3) 0.019(2) -0.0002(19) 0.0151(19) 0.005(2)
C13 0.023(3) 0.068(5) 0.038(3) 0.007(3) 0.007(2) 0.013(3)
C14 0.049(4) 0.053(4) 0.052(4) -0.020(3) 0.033(4) -0.020(4)
C15 0.029(2) 0.019(2) 0.019(2) 0.0021(19) 0.0113(19) 0.0048(19)
C16 0.021(3) 0.023(3) 0.024(3) 0.0004(18) 0.016(2) 0.0043(19)
C17 0.043(3) 0.027(3) 0.039(3) 0.003(2) 0.030(3) 0.016(3)
C18 0.040(3) 0.021(3) 0.023(3) 0.004(2) 0.015(2) 0.010(2)
C19 0.023(2) 0.023(3) 0.012(2) 0.0042(18) 0.0089(17) 0.0084(19)
C20 0.029(2) 0.024(3) 0.019(2) -0.001(2) 0.0116(19) 0.001(2)
C21 0.042(3) 0.031(3) 0.022(3) -0.006(2) 0.022(2) 0.000(2)
C22 0.041(3) 0.032(3) 0.032(3) 0.002(2) 0.025(2) -0.004(2)
C23 0.044(3) 0.023(3) 0.035(3) 0.006(2) 0.018(3) 0.001(2)
C24 0.030(3) 0.022(3) 0.035(3) -0.008(2) 0.016(2) 0.006(2)
C25 0.024(3) 0.026(3) 0.021(3) -0.0076(19) 0.011(2) 0.0018(19)
C26 0.026(3) 0.040(3) 0.029(3) -0.011(2) 0.008(2) 0.003(2)
C27 0.019(3) 0.051(4) 0.038(3) 0.000(2) 0.008(2) 0.015(3)
C28 0.024(3) 0.040(3) 0.040(3) 0.003(2) 0.021(2) 0.015(3)
C29 0.030(3) 0.022(3) 0.024(3) -0.001(2) 0.019(2) 0.007(2)
C30 0.022(2) 0.017(2) 0.022(2) -0.0018(18) 0.0103(18) 0.0071(19)
C31 0.022(3) 0.097(7) 0.058(5) 0.003(4) 0.006(3) 0.011(5)
C32 0.032(3) 0.035(3) 0.030(3) -0.001(2) 0.016(2) -0.002(2)

loop_
_atom_type_symbol
_atom_type_description
_atom_type_scat_dispersion_real
_atom_type_scat_dispersion_imag
_atom_type_scat_source
C C 0.0181 0.0091 'International Tables Vol C Tables 4.2.6.8 and 6.1.1.4'
H H 0 0 'International Tables Vol C Tables 4.2.6.8 and 6.1.1.4'
N N 0.0311 0.018 'International Tables Vol C Tables 4.2.6.8 and 6.1.1.4'
O O 0.0492 0.0322 'International Tables Vol C Tables 4.2.6.8 and 6.1.1.4'
Zr Zr -0.1862 2.2449 'International Tables Vol C Tables 4.2.6.8 and 6.1.1.4'

loop_
_geom_angle_atom_site_label_1
_geom_angle_atom_site_label_2
_geom_angle_atom_site_label_3
_geom_angle
O1 Zr1 O2 97.94(19)
O1 Zr1 O3 106.9(2)
O2 Zr1 O3 96.47(18)
O1 Zr1 O4 93.72(17)
O2 Zr1 O4 163.23(17)
O3 Zr1 O4 91.59(15)
O1 Zr1 N2 96.8(2)
O2 Zr1 N2 87.81(18)
O3 Zr1 N2 155.02(16)
O4 Zr1 N2 78.85(15)
O1 Zr1 N1 170.81(19)
O2 Zr1 N1 85.86(15)
O3 Zr1 N1 80.81(15)
O4 Zr1 N1 80.92(14)
N2 Zr1 N1 74.95(15)
C1A O1 Zr1 157.7(9)
C1 O1 Zr1 162.9(6)
C19 N1 C16 104.5(4)
C19 N1 C15 107.7(4)
C16 N1 C15 108.5(4)
C19 N1 Zr1 109.3(3)
C16 N1 Zr1 119.1(3)
C15 N1 Zr1 107.3(3)
C4 O2 Zr1 172.1(6)
C4A O2 Zr1 145.1(15)
C24 N2 C20 111.2(4)
C24 N2 C23 106.6(4)
C20 N2 C23 106.5(4)
C24 N2 Zr1 110.2(3)
C20 N2 Zr1 112.6(3)
C23 N2 Zr1 109.5(3)
C7 O3 Zr1 139.9(3)
C30 O4 Zr1 142.1(3)
O1 C1 C3 106.3(11)
O1 C1 C2 109.0(10)
C3 C1 C2 114.2(15)
O1 C1 H1 109.1
C3 C1 H1 109.1
C2 C1 H1 109.1
C1 C2 H2A 109.5
C1 C2 H2B 109.5
H2A C2 H2B 109.5
C1 C2 H2C 109.5
H2A C2 H2C 109.5
H2B C2 H2C 109.5
C1 C3 H3A 109.5
C1 C3 H3B 109.5
H3A C3 H3B 109.5
C1 C3 H3C 109.5
H3A C3 H3C 109.5
H3B C3 H3C 109.5
O1 C1A C3A 116.3(15)
O1 C1A C2A 104.4(14)
C3A C1A C2A 115.2(15)
O1 C1A H1A 106.8
C3A C1A H1A 106.8
C2A C1A H1A 106.8
C1A C2A H2D 109.5
C1A C2A H2E 109.5
H2D C2A H2E 109.5
C1A C2A H2F 109.5
H2D C2A H2F 109.5
H2E C2A H2F 109.5
C1A C3A H3D 109.5
C1A C3A H3E 109.5
H3D C3A H3E 109.5
C1A C3A H3F 109.5
H3D C3A H3F 109.5
H3E C3A H3F 109.5
O2 C4 C5 110.2(13)
O2 C4 C6 112.9(13)
C5 C4 C6 110.2(13)
O2 C4 H4 107.8
C5 C4 H4 107.8
C6 C4 H4 107.8
C4 C5 H5A 109.5
C4 C5 H5B 109.5
H5A C5 H5B 109.5
C4 C5 H5C 109.5
H5A C5 H5C 109.5
H5B C5 H5C 109.5
C4 C6 H6A 109.5
C4 C6 H6B 109.5
H6A C6 H6B 109.5
C4 C6 H6C 109.5
H6A C6 H6C 109.5
H6B C6 H6C 109.5
C5A C4A C6A 126(3)
C5A C4A O2 122(2)
C6A C4A O2 111(3)
C5A C4A H4A 92.7
C6A C4A H4A 92.7
O2 C4A H4A 92.7
C4A C5A H5D 109.5
C4A C5A H5E 109.5
H5D C5A H5E 109.5
C4A C5A H5F 109.5
H5D C5A H5F 109.5
H5E C5A H5F 109.5
C4A C6A H6D 109.5
C4A C6A H6E 109.5
H6D C6A H6E 109.5
C4A C6A H6F 109.5
H6D C6A H6F 109.5
H6E C6A H6F 109.5
O3 C7 C8 119.4(5)
O3 C7 C12 121.0(5)
C8 C7 C12 119.5(5)
C9 C8 C7 119.1(6)
C9 C8 C13 121.8(6)
C7 C8 C13 119.1(6)
C8 C9 C10 122.5(6)
C8 C9 H9 118.7
C10 C9 H9 118.7
C9 C10 C11 117.9(6)
C9 C10 C14 121.5(6)
C11 C10 C14 120.6(7)
C12 C11 C10 120.8(6)
C12 C11 H11 119.6
C10 C11 H11 119.6
C11 C12 C7 120.0(5)
C11 C12 C15 119.5(5)
C7 C12 C15 120.5(5)
C8 C13 H13A 109.5
C8 C13 H13B 109.5
H13A C13 H13B 109.5
C8 C13 H13C 109.5
H13A C13 H13C 109.5
H13B C13 H13C 109.5
C10 C14 H14A 109.5
C10 C14 H14B 109.5
H14A C14 H14B 109.5
C10 C14 H14C 109.5
H14A C14 H14C 109.5
H14B C14 H14C 109.5
C12 C15 N1 114.2(4)
C12 C15 H15A 108.7
N1 C15 H15A 108.7
C12 C15 H15B 108.7
N1 C15 H15B 108.7
H15A C15 H15B 107.6
N1 C16 C17 106.5(4)
N1 C16 H16A 110.4
C17 C16 H16A 110.4
N1 C16 H16B 110.4
C17 C16 H16B 110.4
H16A C16 H16B 108.6
C16 C17 C18 106.4(4)
C16 C17 H17A 110.4
C18 C17 H17A 110.4
C16 C17 H17B 110.4
C18 C17 H17B 110.4
H17A C17 H17B 108.6
C17 C18 C19 105.0(4)
C17 C18 H18A 110.7
C19 C18 H18A 110.7
C17 C18 H18B 110.7
C19 C18 H18B 110.7
H18A C18 H18B 108.8
N1 C19 C20 114.0(4)
N1 C19 C18 105.9(4)
C20 C19 C18 111.7(4)
N1 C19 H19 108.3
C20 C19 H19 108.3
C18 C19 H19 108.3
N2 C20 C19 113.4(4)
N2 C20 C21 104.0(4)
C19 C20 C21 118.8(4)
N2 C20 H20 106.6
C19 C20 H20 106.6
C21 C20 H20 106.6
C22 C21 C20 102.3(4)
C22 C21 H21A 111.3
C20 C21 H21A 111.3
C22 C21 H21B 111.3
C20 C21 H21B 111.3
H21A C21 H21B 109.2
C23 C22 C21 101.9(5)
C23 C22 H22A 111.4
C21 C22 H22A 111.4
C23 C22 H22B 111.4
C21 C22 H22B 111.4
H22A C22 H22B 109.3
C22 C23 N2 105.9(5)
C22 C23 H23A 110.6
N2 C23 H23A 110.6
C22 C23 H23B 110.6
N2 C23 H23B 110.6
H23A C23 H23B 108.7
C25 C24 N2 117.1(4)
C25 C24 H24A 108
N2 C24 H24A 108
C25 C24 H24B 108
N2 C24 H24B 108
H24A C24 H24B 107.3
C26 C25 C30 120.4(5)
C26 C25 C24 120.4(5)
C30 C25 C24 118.9(5)
C25 C26 C27 121.4(6)
C25 C26 H26 119.3
C27 C26 H26 119.3
C28 C27 C26 118.1(5)
C28 C27 C31 121.8(6)
C26 C27 C31 120.0(7)
C27 C28 C29 122.4(6)
C27 C28 H28 118.8
C29 C28 H28 118.8
C28 C29 C30 119.3(5)
C28 C29 C32 121.2(5)
C30 C29 C32 119.5(5)
O4 C30 C25 120.6(5)
O4 C30 C29 121.0(5)
C25 C30 C29 118.4(5)
C27 C31 H31A 109.5
C27 C31 H31B 109.5
H31A C31 H31B 109.5
C27 C31 H31C 109.5
H31A C31 H31C 109.5
H31B C31 H31C 109.5
C29 C32 H32A 109.5
C29 C32 H32B 109.5
H32A C32 H32B 109.5
C29 C32 H32C 109.5
H32A C32 H32C 109.5
H32B C32 H32C 109.5

loop_
_geom_bond_atom_site_label_1
_geom_bond_atom_site_label_2
_geom_bond_distance
Zr1 O1 1.936(5)
Zr1 O2 1.979(4)
Zr1 O3 2.007(4)
Zr1 O4 2.103(3)
Zr1 N2 2.400(5)
Zr1 N1 2.445(4)
O1 C1A 1.397(16)
O1 C1 1.406(11)
N1 C19 1.496(6)
N1 C16 1.509(6)
N1 C15 1.514(6)
O2 C4 1.371(12)
O2 C4A 1.45(3)
N2 C24 1.505(6)
N2 C20 1.515(7)
N2 C23 1.525(7)
O3 C7 1.337(7)
O4 C30 1.314(6)
C1 C3 1.47(2)
C1 C2 1.502(17)
C1 H1 1
C2 H2A 0.98
C2 H2B 0.98
C2 H2C 0.98
C3 H3A 0.98
C3 H3B 0.98
C3 H3C 0.98
C1A C3A 1.46(2)
C1A C2A 1.47(2)
C1A H1A 1
C2A H2D 0.98
C2A H2E 0.98
C2A H2F 0.98
C3A H3D 0.98
C3A H3E 0.98
C3A H3F 0.98
C4 C5 1.47(2)
C4 C6 1.50(2)
C4 H4 1
C5 H5A 0.98
C5 H5B 0.98
C5 H5C 0.98
C6 H6A 0.98
C6 H6B 0.98
C6 H6C 0.98
C4A C5A 1.34(4)
C4A C6A 1.35(4)
C4A H4A 1
C5A H5D 0.98
C5A H5E 0.98
C5A H5F 0.98
C6A H6D 0.98
C6A H6E 0.98
C6A H6F 0.98
C7 C8 1.400(9)
C7 C12 1.409(7)
C8 C9 1.387(10)
C8 C13 1.503(9)
C9 C10 1.388(10)
C9 H9 0.95
C10 C11 1.410(8)
C10 C14 1.506(9)
C11 C12 1.389(8)
C11 H11 0.95
C12 C15 1.509(7)
C13 H13A 0.98
C13 H13B 0.98
C13 H13C 0.98
C14 H14A 0.98
C14 H14B 0.98
C14 H14C 0.98
C15 H15A 0.99
C15 H15B 0.99
C16 C17 1.530(7)
C16 H16A 0.99
C16 H16B 0.99
C17 C18 1.539(8)
C17 H17A 0.99
C17 H17B 0.99
C18 C19 1.559(6)
C18 H18A 0.99
C18 H18B 0.99
C19 C20 1.535(7)
C19 H19 1
C20 C21 1.536(7)
C20 H20 1
C21 C22 1.527(8)
C21 H21A 0.99
C21 H21B 0.99
C22 C23 1.514(8)
C22 H22A 0.99
C22 H22B 0.99
C23 H23A 0.99
C23 H23B 0.99
C24 C25 1.499(8)
C24 H24A 0.99
C24 H24B 0.99
C25 C26 1.385(8)
C25 C30 1.405(7)
C26 C27 1.388(9)
C26 H26 0.95
C27 C28 1.376(10)
C27 C31 1.513(8)
C28 C29 1.392(8)
C28 H28 0.95
C29 C30 1.408(7)
C29 C32 1.512(8)
C31 H31A 0.98
C31 H31B 0.98
C31 H31C 0.98
C32 H32A 0.98
C32 H32B 0.98
C32 H32C 0.98

loop_
_geom_torsion_atom_site_label_1
_geom_torsion_atom_site_label_2
_geom_torsion_atom_site_label_3
_geom_torsion_atom_site_label_4
_geom_torsion
C1A O1 C1 C3 -6.2(17)
Zr1 O1 C1 C3 179(2)
C1A O1 C1 C2 -130(2)
Zr1 O1 C1 C2 55(3)
C1 O1 C1A C3A 81(2)
Zr1 O1 C1A C3A -103(2)
C1 O1 C1A C2A -47.0(15)
Zr1 O1 C1A C2A 129.0(19)
C4A O2 C4 C5 -57(3)
C4A O2 C4 C6 67(3)
C4 O2 C4A C5A 171(6)
Zr1 O2 C4A C5A -23(5)
C4 O2 C4A C6A -18(2)
Zr1 O2 C4A C6A 149(3)
Zr1 O3 C7 C8 -153.7(4)
Zr1 O3 C7 C12 26.1(8)
O3 C7 C8 C9 -175.9(5)
C12 C7 C8 C9 4.3(8)
O3 C7 C8 C13 4.8(8)
C12 C7 C8 C13 -175.0(5)
C7 C8 C9 C10 -2.3(9)
C13 C8 C9 C10 177.0(5)
C8 C9 C10 C11 -0.6(8)
C8 C9 C10 C14 178.3(6)
C9 C10 C11 C12 1.5(8)
C14 C10 C11 C12 -177.5(5)
C10 C11 C12 C7 0.6(7)
C10 C11 C12 C15 178.5(5)
O3 C7 C12 C11 176.6(4)
C8 C7 C12 C11 -3.6(7)
O3 C7 C12 C15 -1.2(7)
C8 C7 C12 C15 178.6(5)
C11 C12 C15 N1 130.5(5)
C7 C12 C15 N1 -51.6(6)
C19 N1 C15 C12 -172.8(4)
C16 N1 C15 C12 -60.2(5)
Zr1 N1 C15 C12 69.7(4)
C19 N1 C16 C17 32.7(5)
C15 N1 C16 C17 -82.0(5)
Zr1 N1 C16 C17 155.0(4)
N1 C16 C17 C18 -18.6(6)
C16 C17 C18 C19 -2.1(6)
C16 N1 C19 C20 89.4(4)
C15 N1 C19 C20 -155.4(4)
Zr1 N1 C19 C20 -39.1(4)
C16 N1 C19 C18 -33.9(5)
C15 N1 C19 C18 81.4(4)
Zr1 N1 C19 C18 -162.4(3)
C17 C18 C19 N1 22.2(5)
C17 C18 C19 C20 -102.4(5)
C24 N2 C20 C19 97.0(5)
C23 N2 C20 C19 -147.3(5)
Zr1 N2 C20 C19 -27.3(5)
C24 N2 C20 C21 -132.5(5)
C23 N2 C20 C21 -16.8(6)
Zr1 N2 C20 C21 103.3(4)
N1 C19 C20 N2 45.8(5)
C18 C19 C20 N2 165.8(4)
N1 C19 C20 C21 -76.9(6)
C18 C19 C20 C21 43.1(6)
N2 C20 C21 C22 37.6(6)
C19 C20 C21 C22 164.9(5)
C20 C21 C22 C23 -43.9(6)
C21 C22 C23 N2 33.8(6)
C24 N2 C23 C22 108.1(5)
C20 N2 C23 C22 -10.6(6)
Zr1 N2 C23 C22 -132.6(4)
C20 N2 C24 C25 -56.9(6)
C23 N2 C24 C25 -172.6(5)
Zr1 N2 C24 C25 68.7(5)
N2 C24 C25 C26 132.8(5)
N2 C24 C25 C30 -53.6(7)
C30 C25 C26 C27 -0.3(9)
C24 C25 C26 C27 173.2(5)
C25 C26 C27 C28 0.2(9)
C25 C26 C27 C31 -178.8(6)
C26 C27 C28 C29 0.8(9)
C31 C27 C28 C29 179.7(6)
C27 C28 C29 C30 -1.5(8)
C27 C28 C29 C32 -179.8(5)
Zr1 O4 C30 C25 18.9(8)
Zr1 O4 C30 C29 -161.4(4)
C26 C25 C30 O4 179.2(5)
C24 C25 C30 O4 5.6(7)
C26 C25 C30 C29 -0.4(7)
C24 C25 C30 C29 -174.1(4)
C28 C29 C30 O4 -178.4(5)
C32 C29 C30 O4 0.0(7)
C28 C29 C30 C25 1.3(7)
C32 C29 C30 C25 179.6(5)
